data_7234086
loop_
_publ_author_name
'Fabian Paulus'
'Benjamin D. Lindner'
'Hilmar Reiss'
'Frank Rominger'
'Andreas Leineweber'
'Yana Vaynzof'
'Henning Sirringhaus'
'Uwe H. F. Bunz'

_publ_section_title
;
 N,N'-Dihydrotetraazapentacenes (DHTA) in thin film transistors
;
_journal_name_full 'Journal of Materials Chemistry C'
_journal_page_first 1604
_journal_page_last 1609
_journal_paper_doi 10.1039/C4TC02426E
_journal_volume 3
_journal_year 2015
_chemical_formula_sum 'C40 H52 N4 Si2'
_chemical_formula_weight 645.04
_space_group_IT_number 2
_space_group_name_Hall '-P 1'
_space_group_name_H-M_alt 'P -1'
_symmetry_cell_setting triclinic
_symmetry_space_group_name_H-M 'P -1'
_atom_sites_solution_hydrogens geom
_atom_sites_solution_primary direct
_atom_sites_solution_secondary difmap
_cell_angle_alpha 89.808(6)
_cell_angle_beta 87.902(6)
_cell_angle_gamma 81.114(6)
_cell_formula_units_Z 2
_cell_length_a 7.5919(18)
_cell_length_b 13.551(3)
_cell_length_c 18.320(4)
_cell_measurement_reflns_used 2295
_cell_measurement_temperature 200(2)
_cell_measurement_theta_max 25.39
_cell_measurement_theta_min 2.22
_cell_volume 1860.8(7)
_computing_cell_refinement 'Bruker SAINT'
_computing_data_collection 'Bruker APEX'
_computing_data_reduction 'Bruker SAINT'
_computing_molecular_graphics 'Bruker SHELXTL'
_computing_publication_material 'Bruker SHELXTL'
_computing_structure_refinement 'SHELXL-97 (Sheldrick, 2008)'
_computing_structure_solution 'SHELXS-97 (Sheldrick, 2008)'
_diffrn_ambient_temperature 200(2)
_diffrn_measured_fraction_theta_full 0.986
_diffrn_measured_fraction_theta_max 0.986
_diffrn_measurement_device_type 'Bruker APEX'
_diffrn_measurement_method '\w scans'
_diffrn_radiation_monochromator graphite
_diffrn_radiation_source 'fine-focus sealed tube'
_diffrn_radiation_type MoK\a
_diffrn_radiation_wavelength 0.71073
_diffrn_reflns_av_R_equivalents 0.0390
_diffrn_reflns_av_sigmaI/netI 0.0571
_diffrn_reflns_limit_h_max 9
_diffrn_reflns_limit_h_min -9
_diffrn_reflns_limit_k_max 16
_diffrn_reflns_limit_k_min -17
_diffrn_reflns_limit_l_max 22
_diffrn_reflns_limit_l_min -22
_diffrn_reflns_number 17400
_diffrn_reflns_theta_full 26.52
_diffrn_reflns_theta_max 26.52
_diffrn_reflns_theta_min 1.52
_exptl_absorpt_coefficient_mu 0.128
_exptl_absorpt_correction_T_max 0.9873
_exptl_absorpt_correction_T_min 0.9566
_exptl_absorpt_correction_type multi-scan
_exptl_absorpt_process_details
;
Sheldrick, G. M. (2008). <i>SADABS</i>. University of G\"ottingen, Germany.
;
_exptl_crystal_colour yellow
_exptl_crystal_density_diffrn 1.151
_exptl_crystal_density_method 'not measured'
_exptl_crystal_description polyhedron
_exptl_crystal_F_000 696
_exptl_crystal_size_max 0.35
_exptl_crystal_size_mid 0.15
_exptl_crystal_size_min 0.10
_refine_diff_density_max 0.418
_refine_diff_density_min -0.242
_refine_diff_density_rms 0.047
_refine_ls_extinction_method none
_refine_ls_goodness_of_fit_ref 1.011
_refine_ls_hydrogen_treatment mixed
_refine_ls_matrix_type full
_refine_ls_number_parameters 518
_refine_ls_number_reflns 7634
_refine_ls_number_restraints 420
_refine_ls_restrained_S_all 1.038
_refine_ls_R_factor_all 0.0990
_refine_ls_R_factor_gt 0.0649
_refine_ls_shift/su_max 0.001
_refine_ls_shift/su_mean 0.000
_refine_ls_structure_factor_coef Fsqd
_refine_ls_weighting_details 'calc w=1/[\s^2^(Fo^2^)+(0.0810P)^2^+0.4589P] where P=(Fo^2^+2Fc^2^)/3'
_refine_ls_weighting_scheme calc
_refine_ls_wR_factor_gt 0.1530
_refine_ls_wR_factor_ref 0.1716
_reflns_number_gt 5184
_reflns_number_total 7634
_reflns_threshold_expression >2sigma(I)
_cod_data_source_file 1000001.cif
_cod_data_source_block PCOD1000001
_cod_depositor_comments
;
The following automatic conversions were performed:

data item '_symmetry_cell_setting' value 'Triclinic' was changed to
'triclinic' in accordance with the built-in table derived from the
CIF Core dictionary named 'cif_core.dic' version 2.4.5 last updated
on 2014-11-21.

Automatic conversion script
Id: cif_fix_values 6909 2019-04-08 15:41:33Z antanas 
;
_cod_original_cell_volume 1860.9(8)
_cod_original_sg_symbol_H-M P-1
_cod_database_code 7234086

loop_
_symmetry_equiv_pos_as_xyz
'x, y, z'
'-x, -y, -z'

loop_
_atom_site_label
_atom_site_type_symbol
_atom_site_fract_x
_atom_site_fract_y
_atom_site_fract_z
_atom_site_U_iso_or_equiv
_atom_site_adp_type
_atom_site_occupancy
_atom_site_symmetry_multiplicity
_atom_site_calc_flag
_atom_site_refinement_flags
_atom_site_disorder_assembly
_atom_site_disorder_group
Si2 Si 0.4643(9) 0.7652(5) 1.0691(4) 0.0533(13) Uani 0.564(5) 1 d PDU A 1
C1 C 0.6851(3) 0.79685(17) 0.60154(12) 0.0332(5) Uani 1 1 d . . .
C2 C 0.7102(3) 0.79135(18) 0.53667(13) 0.0328(5) Uani 1 1 d . . .
C3 C 0.5736(3) 0.78236(19) 0.91008(13) 0.0365(6) Uani 1 1 d . A .
C4 C 0.5385(4) 0.7756(2) 0.97416(13) 0.0419(6) Uani 1 1 d . . .
C11 C 0.6570(3) 0.79837(17) 0.67963(12) 0.0333(6) Uani 1 1 d . A .
C12 C 0.5160(3) 0.75749(18) 0.71015(12) 0.0318(5) Uani 1 1 d . . .
N13 N 0.3971(3) 0.71772(17) 0.66750(11) 0.0394(5) Uani 1 1 d . . .
H13 H 0.414(3) 0.7167(18) 0.6229(14) 0.035(7) Uiso 1 1 d . . .
C14 C 0.2574(3) 0.67402(18) 0.69449(13) 0.0365(6) Uani 1 1 d . . .
N15 N 0.1551(3) 0.63857(15) 0.64995(11) 0.0385(5) Uani 1 1 d . . .
C16 C 0.0160(3) 0.59768(18) 0.68146(14) 0.0389(6) Uani 1 1 d . . .
C17 C -0.1037(4) 0.55958(19) 0.63663(16) 0.0458(7) Uani 1 1 d . . .
H17 H -0.0886 0.5629 0.5850 0.055 Uiso 1 1 calc R . .
C18 C -0.2414(4) 0.5179(2) 0.66685(18) 0.0540(8) Uani 1 1 d . . .
H18 H -0.3207 0.4913 0.6361 0.065 Uiso 1 1 calc R . .
C19 C -0.2670(4) 0.5140(2) 0.74258(18) 0.0573(8) Uani 1 1 d . . .
H19 H -0.3646 0.4857 0.7630 0.069 Uiso 1 1 calc R . .
C20 C -0.1524(4) 0.5508(2) 0.78773(17) 0.0505(7) Uani 1 1 d . . .
H20 H -0.1703 0.5475 0.8392 0.061 Uiso 1 1 calc R . .
C21 C -0.0093(3) 0.59332(18) 0.75816(14) 0.0398(6) Uani 1 1 d . . .
N22 N 0.1048(3) 0.63043(16) 0.80393(11) 0.0408(5) Uani 1 1 d . . .
C23 C 0.2329(3) 0.66975(18) 0.77266(13) 0.0357(6) Uani 1 1 d . . .
N24 N 0.3506(3) 0.70821(18) 0.81449(12) 0.0407(6) Uani 1 1 d . . .
H24 H 0.341(4) 0.709(2) 0.8590(15) 0.051(9) Uiso 1 1 d . . .
C25 C 0.4905(3) 0.75288(18) 0.78723(12) 0.0328(5) Uani 1 1 d . A .
C26 C 0.6048(3) 0.79003(18) 0.83266(12) 0.0340(6) Uani 1 1 d . . .
C27 C 0.7508(3) 0.83398(18) 0.80292(12) 0.0351(6) Uani 1 1 d . A .
C28 C 0.8706(4) 0.8723(2) 0.84767(14) 0.0434(6) Uani 1 1 d . . .
H28 H 0.8548 0.8691 0.8993 0.052 Uiso 1 1 calc R A .
C29 C 1.0081(4) 0.9138(2) 0.81845(15) 0.0509(7) Uani 1 1 d . A .
H29 H 1.0873 0.9397 0.8496 0.061 Uiso 1 1 calc R . .
C30 C 1.0344(4) 0.9189(2) 0.74254(15) 0.0497(7) Uani 1 1 d . . .
H30 H 1.1312 0.9482 0.7225 0.060 Uiso 1 1 calc R A .
C31 C 0.9219(4) 0.88181(19) 0.69748(14) 0.0417(6) Uani 1 1 d . A .
H31 H 0.9415 0.8851 0.6461 0.050 Uiso 1 1 calc R . .
C32 C 0.7773(3) 0.83880(17) 0.72577(12) 0.0334(6) Uani 1 1 d . . .
Si1 Si 0.77034(9) 0.77335(5) 0.43837(3) 0.02933(19) Uani 1 1 d D . .
C41 C 0.6983(4) 0.89449(18) 0.39088(13) 0.0393(6) Uani 1 1 d D . .
H41 H 0.7437 0.8867 0.3390 0.047 Uiso 1 1 calc R . .
C42 C 0.7795(5) 0.9799(2) 0.42459(16) 0.0583(8) Uani 1 1 d D . .
H42A H 0.9097 0.9622 0.4242 0.070 Uiso 1 1 calc R . .
H42B H 0.7335 0.9912 0.4750 0.070 Uiso 1 1 calc R . .
H42C H 0.7473 1.0410 0.3961 0.070 Uiso 1 1 calc R . .
C43 C 0.4953(4) 0.9206(2) 0.39021(17) 0.0604(9) Uani 1 1 d D . .
H43A H 0.4458 0.8657 0.3680 0.072 Uiso 1 1 calc R . .
H43B H 0.4627 0.9817 0.3618 0.072 Uiso 1 1 calc R . .
H43C H 0.4471 0.9313 0.4404 0.072 Uiso 1 1 calc R . .
C44 C 0.6436(3) 0.67463(19) 0.40550(13) 0.0383(6) Uani 1 1 d D . .
H44 H 0.5146 0.7045 0.4082 0.046 Uiso 1 1 calc R . .
C45 C 0.6882(4) 0.6453(2) 0.32581(14) 0.0505(7) Uani 1 1 d D . .
H45A H 0.6743 0.7054 0.2954 0.061 Uiso 1 1 calc R . .
H45B H 0.6072 0.6005 0.3099 0.061 Uiso 1 1 calc R . .
H45C H 0.8116 0.6111 0.3210 0.061 Uiso 1 1 calc R . .
C46 C 0.6621(4) 0.5827(2) 0.45364(14) 0.0489(7) Uani 1 1 d D . .
H46A H 0.6324 0.6028 0.5045 0.059 Uiso 1 1 calc R . .
H46B H 0.7851 0.5478 0.4497 0.059 Uiso 1 1 calc R . .
H46C H 0.5807 0.5381 0.4379 0.059 Uiso 1 1 calc R . .
C47 C 1.0181(3) 0.7319(2) 0.42896(13) 0.0389(6) Uani 1 1 d D . .
H47 H 1.0390 0.6578 0.4358 0.047 Uiso 1 1 calc R . .
C48 C 1.1243(4) 0.7760(3) 0.48698(15) 0.0565(8) Uani 1 1 d D . .
H48A H 1.0775 0.7614 0.5357 0.068 Uiso 1 1 calc R . .
H48B H 1.1129 0.8485 0.4805 0.068 Uiso 1 1 calc R . .
H48C H 1.2503 0.7463 0.4818 0.068 Uiso 1 1 calc R . .
C49 C 1.0927(4) 0.7522(2) 0.35213(14) 0.0518(8) Uani 1 1 d D . .
H49A H 1.0256 0.7226 0.3155 0.062 Uiso 1 1 calc R . .
H49B H 1.2188 0.7225 0.3477 0.062 Uiso 1 1 calc R . .
H49C H 1.0812 0.8244 0.3442 0.062 Uiso 1 1 calc R . .
C51 C 0.4643(9) 0.8881(4) 1.1146(2) 0.0624(18) Uani 0.564(5) 1 d PDU A 1
H51 H 0.3609 0.9338 1.0949 0.075 Uiso 0.564(5) 1 calc PR A 1
C52 C 0.6246(14) 0.9365(8) 1.0973(7) 0.103(4) Uani 0.564(5) 1 d PDU A 1
H52A H 0.6447 0.9388 1.0442 0.124 Uiso 0.564(5) 1 calc PR A 1
H52B H 0.7292 0.8979 1.1193 0.124 Uiso 0.564(5) 1 calc PR A 1
H52C H 0.6051 1.0046 1.1170 0.124 Uiso 0.564(5) 1 calc PR A 1
C53 C 0.4268(19) 0.8836(8) 1.1974(3) 0.168(7) Uani 0.564(5) 1 d PDU A 1
H53A H 0.3203 0.8522 1.2070 0.202 Uiso 0.564(5) 1 calc PR A 1
H53B H 0.4069 0.9514 1.2176 0.202 Uiso 0.564(5) 1 calc PR A 1
H53C H 0.5292 0.8442 1.2204 0.202 Uiso 0.564(5) 1 calc PR A 1
C54 C 0.2271(8) 0.7405(7) 1.0656(4) 0.091(3) Uani 0.282(3) 1 d PDU A 1
H54 H 0.2233 0.6760 1.0397 0.110 Uiso 0.282(3) 1 calc PR A 1
C55 C 0.1182(17) 0.8295(13) 1.0236(8) 0.162(10) Uani 0.564(5) 1 d PDU A 1
H55A H 0.1675 0.8319 0.9735 0.195 Uiso 0.564(5) 1 calc PR A 1
H55B H 0.1260 0.8924 1.0486 0.195 Uiso 0.564(5) 1 calc PR A 1
H55C H -0.0070 0.8199 1.0223 0.195 Uiso 0.564(5) 1 calc PR A 1
C56 C 0.140(2) 0.7383(16) 1.1439(7) 0.106(7) Uani 0.282(3) 1 d PDU A 1
H56A H 0.2054 0.6835 1.1717 0.127 Uiso 0.282(3) 1 calc PR A 1
H56B H 0.0156 0.7283 1.1405 0.127 Uiso 0.282(3) 1 calc PR A 1
H56C H 0.1446 0.8019 1.1686 0.127 Uiso 0.282(3) 1 calc PR A 1
C57 C 0.5978(13) 0.6607(7) 1.1194(6) 0.071(3) Uani 0.564(5) 1 d PDU A 1
H57 H 0.5479 0.6615 1.1707 0.085 Uiso 0.564(5) 1 calc PR A 1
C58 C 0.5799(18) 0.5612(6) 1.0862(6) 0.143(5) Uani 0.564(5) 1 d PDU A 1
H58A H 0.4532 0.5553 1.0837 0.172 Uiso 0.564(5) 1 calc PR A 1
H58B H 0.6395 0.5073 1.1165 0.172 Uiso 0.564(5) 1 calc PR A 1
H58C H 0.6352 0.5564 1.0369 0.172 Uiso 0.564(5) 1 calc PR A 1
C59 C 0.7875(9) 0.6666(6) 1.1226(4) 0.090(2) Uani 0.564(5) 1 d PDU A 1
H59A H 0.8030 0.7292 1.1465 0.107 Uiso 0.564(5) 1 calc PR A 1
H59B H 0.8406 0.6647 1.0729 0.107 Uiso 0.564(5) 1 calc PR A 1
H59C H 0.8466 0.6099 1.1505 0.107 Uiso 0.564(5) 1 calc PR A 1
Si2B Si 0.4788(10) 0.7843(6) 1.0732(4) 0.0417(11) Uani 0.436(5) 1 d PDU A 2
C51B C 0.6199(15) 0.8717(7) 1.1128(4) 0.065(3) Uani 0.436(5) 1 d PDU A 2
H51B H 0.7435 0.8332 1.1118 0.078 Uiso 0.436(5) 1 calc PR A 2
C52B C 0.634(2) 0.9625(11) 1.0672(6) 0.094(5) Uani 0.436(5) 1 d PDU A 2
H52D H 0.6655 0.9423 1.0165 0.112 Uiso 0.436(5) 1 calc PR A 2
H52E H 0.7264 0.9975 1.0862 0.112 Uiso 0.436(5) 1 calc PR A 2
H52F H 0.5192 1.0071 1.0692 0.112 Uiso 0.436(5) 1 calc PR A 2
C53B C 0.579(2) 0.8991(10) 1.1911(5) 0.113(6) Uani 0.436(5) 1 d PDU A 2
H53D H 0.5728 0.8385 1.2197 0.136 Uiso 0.436(5) 1 calc PR A 2
H53E H 0.4650 0.9438 1.1956 0.136 Uiso 0.436(5) 1 calc PR A 2
H53F H 0.6740 0.9331 1.2094 0.136 Uiso 0.436(5) 1 calc PR A 2
C54B C 0.2396(10) 0.8413(11) 1.0861(4) 0.096(4) Uani 0.436(5) 1 d PDU A 2
H54B H 0.2394 0.9151 1.0861 0.115 Uiso 0.436(5) 1 calc PR A 2
C55B C 0.117(2) 0.8222(18) 1.0249(9) 0.145(12) Uani 0.436(5) 1 d PDU A 2
H55D H 0.1690 0.8400 0.9778 0.174 Uiso 0.436(5) 1 calc PR A 2
H55E H -0.0002 0.8629 1.0332 0.174 Uiso 0.436(5) 1 calc PR A 2
H55F H 0.1041 0.7513 1.0245 0.174 Uiso 0.436(5) 1 calc PR A 2
C56B C 0.1561(15) 0.8182(9) 1.1602(5) 0.094(4) Uani 0.436(5) 1 d PDU A 2
H56D H 0.2346 0.8316 1.1991 0.112 Uiso 0.436(5) 1 calc PR A 2
H56E H 0.1405 0.7478 1.1617 0.112 Uiso 0.436(5) 1 calc PR A 2
H56F H 0.0398 0.8605 1.1673 0.112 Uiso 0.436(5) 1 calc PR A 2
C57B C 0.546(2) 0.6557(8) 1.1058(9) 0.105(5) Uani 0.436(5) 1 d PDU A 2
H57B H 0.5313 0.6570 1.1603 0.126 Uiso 0.436(5) 1 calc PR A 2
C58B C 0.4165(19) 0.5891(8) 1.0769(6) 0.116(4) Uani 0.436(5) 1 d PDU A 2
H58D H 0.2940 0.6163 1.0928 0.139 Uiso 0.436(5) 1 calc PR A 2
H58E H 0.4474 0.5212 1.0960 0.139 Uiso 0.436(5) 1 calc PR A 2
H58F H 0.4258 0.5872 1.0234 0.139 Uiso 0.436(5) 1 calc PR A 2
C59B C 0.7327(19) 0.6079(9) 1.0868(12) 0.242(11) Uani 0.436(5) 1 d PDU A 2
H59D H 0.8165 0.6483 1.1066 0.291 Uiso 0.436(5) 1 calc PR A 2
H59E H 0.7500 0.6035 1.0336 0.291 Uiso 0.436(5) 1 calc PR A 2
H59F H 0.7541 0.5407 1.1078 0.291 Uiso 0.436(5) 1 calc PR A 2
Si2C Si 0.4643(9) 0.7652(5) 1.0691(4) 0.048 Uiso 0.00 1 d P A 3
C54C C 0.2271(8) 0.7405(7) 1.0656(4) 0.091(3) Uani 0.282(3) 1 d P A 3
H54C H 0.1740 0.7322 1.1156 0.110 Uiso 0.282(3) 1 calc PR A 3
C55C C 0.1182(17) 0.8295(13) 1.0236(8) 0.064 Uiso 0.00 1 d P A 3
C56C C 0.237(3) 0.6305(15) 1.0122(11) 0.142(7) Uiso 0.282(3) 1 d P A 3
H56G H 0.2326 0.5730 1.0444 0.170 Uiso 0.282(3) 1 calc PR A 3
H56H H 0.3489 0.6200 0.9826 0.170 Uiso 0.282(3) 1 calc PR A 3
H56I H 0.1359 0.6377 0.9799 0.170 Uiso 0.282(3) 1 calc PR A 3

loop_
_atom_site_aniso_label
_atom_site_aniso_U_11
_atom_site_aniso_U_22
_atom_site_aniso_U_33
_atom_site_aniso_U_23
_atom_site_aniso_U_13
_atom_site_aniso_U_12
Si2 0.0482(15) 0.081(3) 0.0338(18) 0.0125(17) -0.0080(11) -0.0179(17)
C1 0.0392(14) 0.0320(13) 0.0281(13) -0.0037(10) 0.0005(10) -0.0048(11)
C2 0.0358(14) 0.0341(13) 0.0290(13) -0.0018(10) 0.0003(10) -0.0078(11)
C3 0.0421(15) 0.0418(14) 0.0267(13) -0.0047(11) -0.0038(11) -0.0091(12)
C4 0.0464(16) 0.0543(17) 0.0282(14) -0.0032(12) -0.0043(11) -0.0169(13)
C11 0.0443(15) 0.0301(13) 0.0230(12) -0.0037(10) 0.0012(10) 0.0014(11)
C12 0.0364(13) 0.0337(13) 0.0240(12) -0.0034(10) -0.0015(10) -0.0008(11)
N13 0.0431(13) 0.0565(15) 0.0193(11) -0.0015(10) -0.0017(9) -0.0100(11)
C14 0.0405(15) 0.0365(14) 0.0307(13) -0.0003(11) -0.0037(11) 0.0000(12)
N15 0.0431(13) 0.0383(12) 0.0327(11) -0.0041(9) -0.0097(9) -0.0004(10)
C16 0.0396(15) 0.0326(14) 0.0429(15) -0.0019(11) -0.0075(12) 0.0010(11)
C17 0.0492(17) 0.0368(15) 0.0499(17) -0.0049(12) -0.0156(13) 0.0015(13)
C18 0.0486(18) 0.0436(17) 0.072(2) -0.0070(15) -0.0196(15) -0.0083(14)
C19 0.0528(19) 0.0482(18) 0.074(2) -0.0007(16) -0.0103(16) -0.0165(15)
C20 0.0520(18) 0.0474(17) 0.0536(17) 0.0031(14) -0.0036(14) -0.0124(14)
C21 0.0405(15) 0.0322(14) 0.0459(15) -0.0008(11) -0.0076(12) -0.0021(12)
N22 0.0418(13) 0.0441(13) 0.0366(12) 0.0025(10) -0.0019(10) -0.0072(10)
C23 0.0393(14) 0.0379(14) 0.0296(13) -0.0008(11) -0.0051(11) -0.0038(12)
N24 0.0419(13) 0.0602(15) 0.0219(11) 0.0005(10) -0.0004(9) -0.0143(11)
C25 0.0354(13) 0.0372(14) 0.0246(12) 0.0001(10) 0.0015(10) -0.0024(11)
C26 0.0441(15) 0.0354(13) 0.0211(11) -0.0026(10) 0.0008(10) -0.0020(11)
C27 0.0464(15) 0.0324(13) 0.0256(12) -0.0056(10) -0.0014(11) -0.0027(11)
C28 0.0552(17) 0.0466(16) 0.0307(13) -0.0045(12) -0.0033(12) -0.0149(14)
C29 0.0596(19) 0.0585(18) 0.0395(16) -0.0095(13) -0.0053(13) -0.0238(15)
C30 0.0578(18) 0.0513(17) 0.0442(16) -0.0026(13) 0.0079(13) -0.0241(15)
C31 0.0513(16) 0.0406(15) 0.0332(14) -0.0031(11) 0.0046(12) -0.0090(13)
C32 0.0399(14) 0.0305(13) 0.0283(12) -0.0046(10) 0.0028(10) -0.0021(11)
Si1 0.0342(4) 0.0341(4) 0.0199(3) -0.0033(3) 0.0023(3) -0.0066(3)
C41 0.0550(17) 0.0369(14) 0.0247(12) -0.0014(10) 0.0089(11) -0.0055(12)
C42 0.089(2) 0.0412(16) 0.0461(17) 0.0010(13) 0.0125(16) -0.0173(16)
C43 0.065(2) 0.0547(19) 0.0548(19) 0.0050(15) 0.0014(16) 0.0107(16)
C44 0.0385(14) 0.0445(15) 0.0333(13) -0.0041(11) -0.0051(11) -0.0102(12)
C45 0.073(2) 0.0472(17) 0.0343(15) -0.0035(12) -0.0136(13) -0.0175(15)
C46 0.0631(19) 0.0507(17) 0.0396(15) -0.0007(13) -0.0068(13) -0.0290(15)
C47 0.0346(14) 0.0494(16) 0.0327(13) -0.0018(11) 0.0050(11) -0.0076(12)
C48 0.0403(16) 0.093(2) 0.0393(16) -0.0007(15) -0.0038(12) -0.0202(16)
C49 0.0394(16) 0.078(2) 0.0382(15) -0.0072(14) 0.0079(12) -0.0104(15)
C51 0.071(4) 0.083(4) 0.024(2) -0.009(2) -0.014(3) 0.024(3)
C52 0.078(6) 0.081(8) 0.151(11) -0.064(8) -0.043(6) -0.002(5)
C53 0.321(18) 0.111(9) 0.024(3) -0.003(4) 0.015(6) 0.111(10)
C54 0.055(4) 0.159(8) 0.071(4) 0.044(5) -0.011(3) -0.049(4)
C55 0.067(8) 0.32(2) 0.073(9) 0.080(12) 0.002(7) 0.052(10)
C56 0.051(8) 0.20(2) 0.071(9) 0.058(11) 0.001(7) -0.021(12)
C57 0.121(6) 0.067(4) 0.029(5) 0.002(3) -0.034(4) -0.026(4)
C58 0.192(12) 0.076(5) 0.170(10) 0.028(6) -0.066(10) -0.033(7)
C59 0.083(5) 0.101(6) 0.075(5) 0.015(4) -0.001(4) 0.015(4)
Si2B 0.053(3) 0.060(2) 0.0126(14) 0.0024(13) 0.0028(14) -0.0103(17)
C51B 0.093(7) 0.064(5) 0.044(4) 0.000(4) -0.024(4) -0.023(5)
C52B 0.156(12) 0.089(9) 0.052(6) 0.006(5) -0.023(6) -0.067(8)
C53B 0.224(16) 0.099(8) 0.034(4) -0.005(5) -0.037(7) -0.073(11)
C54B 0.062(5) 0.176(11) 0.046(5) 0.000(6) 0.015(4) -0.015(6)
C55B 0.064(9) 0.33(3) 0.065(10) 0.049(16) -0.018(10) -0.103(14)
C56B 0.071(6) 0.160(12) 0.043(4) 0.005(6) 0.022(4) 0.000(7)
C57B 0.253(14) 0.045(5) 0.024(6) 0.002(4) -0.023(9) -0.045(6)
C58B 0.206(12) 0.086(7) 0.066(7) -0.014(6) 0.031(8) -0.061(9)
C59B 0.200(11) 0.042(7) 0.49(3) 0.021(12) -0.224(17) 0.009(7)
C54C 0.055(4) 0.159(8) 0.071(4) 0.044(5) -0.011(3) -0.049(4)

loop_
_atom_type_symbol
_atom_type_description
_atom_type_scat_dispersion_real
_atom_type_scat_dispersion_imag
_atom_type_scat_source
C C 0.0033 0.0016 'International Tables Vol C Tables 4.2.6.8 and 6.1.1.4'
H H 0.0000 0.0000 'International Tables Vol C Tables 4.2.6.8 and 6.1.1.4'
N N 0.0061 0.0033 'International Tables Vol C Tables 4.2.6.8 and 6.1.1.4'
Si Si 0.0817 0.0704 'International Tables Vol C Tables 4.2.6.8 and 6.1.1.4'

loop_
_geom_angle_atom_site_label_1
_geom_angle_atom_site_label_2
_geom_angle_atom_site_label_3
_geom_angle
_geom_angle_site_symmetry_1
_geom_angle_site_symmetry_3
C4 Si2 C51 108.2(4) . .
C4 Si2 C57 113.7(5) . .
C51 Si2 C57 111.9(5) . .
C4 Si2 C54 105.2(4) . .
C51 Si2 C54 108.8(5) . .
C57 Si2 C54 108.7(5) . .
C2 C1 C11 177.3(3) . .
C1 C2 Si1 174.0(2) . .
C4 C3 C26 176.6(3) . .
C3 C4 Si2 174.8(3) . .
C3 C4 Si2B 172.1(4) . .
Si2 C4 Si2B 9.5(4) . .
C12 C11 C32 120.1(2) . .
C12 C11 C1 119.3(2) . .
C32 C11 C1 120.7(2) . .
C11 C12 N13 121.8(2) . .
C11 C12 C25 120.6(2) . .
N13 C12 C25 117.6(2) . .
C14 N13 C12 124.5(2) . .
C14 N13 H13 116.9(18) . .
C12 N13 H13 118.4(18) . .
N15 C14 N13 119.6(2) . .
N15 C14 C23 123.0(2) . .
N13 C14 C23 117.3(2) . .
C14 N15 C16 115.9(2) . .
N15 C16 C17 119.4(2) . .
N15 C16 C21 121.4(2) . .
C17 C16 C21 119.2(3) . .
C18 C17 C16 120.3(3) . .
C18 C17 H17 119.9 . .
C16 C17 H17 119.9 . .
C17 C18 C19 120.6(3) . .
C17 C18 H18 119.7 . .
C19 C18 H18 119.7 . .
C20 C19 C18 120.5(3) . .
C20 C19 H19 119.8 . .
C18 C19 H19 119.8 . .
C19 C20 C21 120.1(3) . .
C19 C20 H20 119.9 . .
C21 C20 H20 119.9 . .
N22 C21 C20 119.7(2) . .
N22 C21 C16 120.9(2) . .
C20 C21 C16 119.4(2) . .
C23 N22 C21 116.3(2) . .
N22 C23 N24 119.5(2) . .
N22 C23 C14 122.4(2) . .
N24 C23 C14 118.0(2) . .
C23 N24 C25 124.6(2) . .
C23 N24 H24 122(2) . .
C25 N24 H24 114(2) . .
C26 C25 N24 121.5(2) . .
C26 C25 C12 120.6(2) . .
N24 C25 C12 117.9(2) . .
C25 C26 C27 120.3(2) . .
C25 C26 C3 118.1(2) . .
C27 C26 C3 121.5(2) . .
C28 C27 C32 118.7(2) . .
C28 C27 C26 121.9(2) . .
C32 C27 C26 119.4(2) . .
C29 C28 C27 121.0(2) . .
C29 C28 H28 119.5 . .
C27 C28 H28 119.5 . .
C28 C29 C30 120.4(3) . .
C28 C29 H29 119.8 . .
C30 C29 H29 119.8 . .
C31 C30 C29 120.2(3) . .
C31 C30 H30 119.9 . .
C29 C30 H30 119.9 . .
C30 C31 C32 121.0(2) . .
C30 C31 H31 119.5 . .
C32 C31 H31 119.5 . .
C31 C32 C27 118.7(2) . .
C31 C32 C11 122.3(2) . .
C27 C32 C11 119.0(2) . .
C2 Si1 C41 107.94(11) . .
C2 Si1 C44 106.33(11) . .
C41 Si1 C44 110.56(12) . .
C2 Si1 C47 107.96(11) . .
C41 Si1 C47 112.27(12) . .
C44 Si1 C47 111.50(12) . .
C43 C41 C42 110.6(2) . .
C43 C41 Si1 111.85(18) . .
C42 C41 Si1 111.50(19) . .
C43 C41 H41 107.6 . .
C42 C41 H41 107.6 . .
Si1 C41 H41 107.6 . .
C41 C42 H42A 109.5 . .
C41 C42 H42B 109.5 . .
H42A C42 H42B 109.5 . .
C41 C42 H42C 109.5 . .
H42A C42 H42C 109.5 . .
H42B C42 H42C 109.5 . .
C41 C43 H43A 109.5 . .
C41 C43 H43B 109.5 . .
H43A C43 H43B 109.5 . .
C41 C43 H43C 109.5 . .
H43A C43 H43C 109.5 . .
H43B C43 H43C 109.5 . .
C46 C44 C45 110.5(2) . .
C46 C44 Si1 113.19(17) . .
C45 C44 Si1 113.14(18) . .
C46 C44 H44 106.5 . .
C45 C44 H44 106.5 . .
Si1 C44 H44 106.5 . .
C44 C45 H45A 109.5 . .
C44 C45 H45B 109.5 . .
H45A C45 H45B 109.5 . .
C44 C45 H45C 109.5 . .
H45A C45 H45C 109.5 . .
H45B C45 H45C 109.5 . .
C44 C46 H46A 109.5 . .
C44 C46 H46B 109.5 . .
H46A C46 H46B 109.5 . .
C44 C46 H46C 109.5 . .
H46A C46 H46C 109.5 . .
H46B C46 H46C 109.5 . .
C48 C47 C49 110.1(2) . .
C48 C47 Si1 113.86(18) . .
C49 C47 Si1 112.06(18) . .
C48 C47 H47 106.8 . .
C49 C47 H47 106.8 . .
Si1 C47 H47 106.8 . .
C47 C48 H48A 109.5 . .
C47 C48 H48B 109.5 . .
H48A C48 H48B 109.5 . .
C47 C48 H48C 109.5 . .
H48A C48 H48C 109.5 . .
H48B C48 H48C 109.5 . .
C47 C49 H49A 109.5 . .
C47 C49 H49B 109.5 . .
H49A C49 H49B 109.5 . .
C47 C49 H49C 109.5 . .
H49A C49 H49C 109.5 . .
H49B C49 H49C 109.5 . .
C52 C51 C53 111.3(8) . .
C52 C51 Si2 115.1(5) . .
C53 C51 Si2 112.3(6) . .
C52 C51 H51 105.8 . .
C53 C51 H51 105.8 . .
Si2 C51 H51 105.8 . .
C51 C52 H52A 109.5 . .
C51 C52 H52B 109.5 . .
H52A C52 H52B 109.5 . .
C51 C52 H52C 109.5 . .
H52A C52 H52C 109.5 . .
H52B C52 H52C 109.5 . .
C51 C53 H53A 109.5 . .
C51 C53 H53B 109.5 . .
H53A C53 H53B 109.5 . .
C51 C53 H53C 109.5 . .
H53A C53 H53C 109.5 . .
H53B C53 H53C 109.5 . .
C56 C54 C55 107.4(9) . .
C56 C54 Si2 111.0(7) . .
C55 C54 Si2 107.6(7) . .
C56 C54 H54 110.3 . .
C55 C54 H54 110.3 . .
Si2 C54 H54 110.3 . .
C54 C55 H55A 109.5 . .
C54 C55 H55B 109.5 . .
H55A C55 H55B 109.5 . .
C54 C55 H55C 109.5 . .
H55A C55 H55C 109.5 . .
H55B C55 H55C 109.5 . .
C54 C56 H56A 109.5 . .
C54 C56 H56B 109.5 . .
H56A C56 H56B 109.5 . .
C54 C56 H56C 109.5 . .
H56A C56 H56C 109.5 . .
H56B C56 H56C 109.5 . .
C59 C57 C58 107.9(9) . .
C59 C57 Si2 114.9(7) . .
C58 C57 Si2 110.8(6) . .
C59 C57 H57 107.7 . .
C58 C57 H57 107.7 . .
Si2 C57 H57 107.7 . .
C57 C58 H58A 109.5 . .
C57 C58 H58B 109.5 . .
H58A C58 H58B 109.5 . .
C57 C58 H58C 109.5 . .
H58A C58 H58C 109.5 . .
H58B C58 H58C 109.5 . .
C57 C59 H59A 109.5 . .
C57 C59 H59B 109.5 . .
H59A C59 H59B 109.5 . .
C57 C59 H59C 109.5 . .
H59A C59 H59C 109.5 . .
H59B C59 H59C 109.5 . .
C57B Si2B C4 103.4(6) . .
C57B Si2B C54B 118.0(8) . .
C4 Si2B C54B 109.1(5) . .
C57B Si2B C51B 111.1(6) . .
C4 Si2B C51B 106.2(5) . .
C54B Si2B C51B 108.3(6) . .
C53B C51B C52B 111.1(8) . .
C53B C51B Si2B 115.5(7) . .
C52B C51B Si2B 114.3(8) . .
C53B C51B H51B 104.9 . .
C52B C51B H51B 104.9 . .
Si2B C51B H51B 104.9 . .
C51B C52B H52D 109.5 . .
C51B C52B H52E 109.5 . .
H52D C52B H52E 109.5 . .
C51B C52B H52F 109.5 . .
H52D C52B H52F 109.5 . .
H52E C52B H52F 109.5 . .
C51B C53B H53D 109.5 . .
C51B C53B H53E 109.5 . .
H53D C53B H53E 109.5 . .
C51B C53B H53F 109.5 . .
H53D C53B H53F 109.5 . .
H53E C53B H53F 109.5 . .
C56B C54B C55B 110.0(9) . .
C56B C54B Si2B 113.7(7) . .
C55B C54B Si2B 115.9(10) . .
C56B C54B H54B 105.4 . .
C55B C54B H54B 105.4 . .
Si2B C54B H54B 105.4 . .
C54B C55B H55D 109.5 . .
C54B C55B H55E 109.5 . .
H55D C55B H55E 109.5 . .
C54B C55B H55F 109.5 . .
H55D C55B H55F 109.5 . .
H55E C55B H55F 109.5 . .
C54B C56B H56D 109.5 . .
C54B C56B H56E 109.5 . .
H56D C56B H56E 109.5 . .
C54B C56B H56F 109.5 . .
H56D C56B H56F 109.5 . .
H56E C56B H56F 109.5 . .
C59B C57B C58B 108.6(10) . .
C59B C57B Si2B 116.6(10) . .
C58B C57B Si2B 109.0(8) . .
C59B C57B H57B 107.4 . .
C58B C57B H57B 107.4 . .
Si2B C57B H57B 107.4 . .
C57B C58B H58D 109.5 . .
C57B C58B H58E 109.5 . .
H58D C58B H58E 109.5 . .
C57B C58B H58F 109.5 . .
H58D C58B H58F 109.5 . .
H58E C58B H58F 109.5 . .
C57B C59B H59D 109.5 . .
C57B C59B H59E 109.5 . .
H59D C59B H59E 109.5 . .
C57B C59B H59F 109.5 . .
H59D C59B H59F 109.5 . .
H59E C59B H59F 109.5 . .
H56G C56C H56H 109.5 . .
H56G C56C H56I 109.5 . .
H56H C56C H56I 109.5 . .

loop_
_geom_bond_atom_site_label_1
_geom_bond_atom_site_label_2
_geom_bond_distance
_geom_bond_site_symmetry_2
Si2 C4 1.821(8) .
Si2 C51 1.864(7) .
Si2 C57 1.870(9) .
Si2 C54 1.885(8) .
C1 C2 1.197(3) .
C1 C11 1.438(3) .
C2 Si1 1.849(2) .
C3 C4 1.201(3) .
C3 C26 1.435(3) .
C4 Si2B 1.854(8) .
C11 C12 1.379(3) .
C11 C32 1.437(3) .
C12 N13 1.386(3) .
C12 C25 1.421(3) .
N13 C14 1.369(3) .
N13 H13 0.82(2) .
C14 N15 1.290(3) .
C14 C23 1.440(3) .
N15 C16 1.375(3) .
C16 C17 1.403(3) .
C16 C21 1.414(4) .
C17 C18 1.363(4) .
C17 H17 0.9500 .
C18 C19 1.396(4) .
C18 H18 0.9500 .
C19 C20 1.371(4) .
C19 H19 0.9500 .
C20 C21 1.397(4) .
C20 H20 0.9500 .
C21 N22 1.377(3) .
N22 C23 1.294(3) .
C23 N24 1.362(3) .
N24 C25 1.379(3) .
N24 H24 0.82(3) .
C25 C26 1.375(3) .
C26 C27 1.427(3) .
C27 C28 1.405(3) .
C27 C32 1.423(3) .
C28 C29 1.353(4) .
C28 H28 0.9500 .
C29 C30 1.401(4) .
C29 H29 0.9500 .
C30 C31 1.360(4) .
C30 H30 0.9500 .
C31 C32 1.402(3) .
C31 H31 0.9500 .
Si1 C41 1.871(3) .
Si1 C44 1.877(2) .
Si1 C47 1.880(3) .
C41 C43 1.528(4) .
C41 C42 1.535(4) .
C41 H41 1.0000 .
C42 H42A 0.9800 .
C42 H42B 0.9800 .
C42 H42C 0.9800 .
C43 H43A 0.9800 .
C43 H43B 0.9800 .
C43 H43C 0.9800 .
C44 C46 1.515(3) .
C44 C45 1.526(3) .
C44 H44 1.0000 .
C45 H45A 0.9800 .
C45 H45B 0.9800 .
C45 H45C 0.9800 .
C46 H46A 0.9800 .
C46 H46B 0.9800 .
C46 H46C 0.9800 .
C47 C48 1.534(3) .
C47 C49 1.538(3) .
C47 H47 1.0000 .
C48 H48A 0.9800 .
C48 H48B 0.9800 .
C48 H48C 0.9800 .
C49 H49A 0.9800 .
C49 H49B 0.9800 .
C49 H49C 0.9800 .
C51 C52 1.493(10) .
C51 C53 1.536(7) .
C51 H51 1.0000 .
C52 H52A 0.9800 .
C52 H52B 0.9800 .
C52 H52C 0.9800 .
C53 H53A 0.9800 .
C53 H53B 0.9800 .
C53 H53C 0.9800 .
C54 C56 1.559(11) .
C54 C55 1.571(11) .
C54 H54 1.0000 .
C55 H55A 0.9800 .
C55 H55B 0.9800 .
C55 H55C 0.9800 .
C56 H56A 0.9800 .
C56 H56B 0.9800 .
C56 H56C 0.9800 .
C57 C59 1.458(10) .
C57 C58 1.507(10) .
C57 H57 1.0000 .
C58 H58A 0.9800 .
C58 H58B 0.9800 .
C58 H58C 0.9800 .
C59 H59A 0.9800 .
C59 H59B 0.9800 .
C59 H59C 0.9800 .
Si2B C57B 1.842(11) .
Si2B C54B 1.867(10) .
Si2B C51B 1.879(10) .
C51B C53B 1.493(10) .
C51B C52B 1.499(11) .
C51B H51B 1.0000 .
C52B H52D 0.9800 .
C52B H52E 0.9800 .
C52B H52F 0.9800 .
C53B H53D 0.9800 .
C53B H53E 0.9800 .
C53B H53F 0.9800 .
C54B C56B 1.530(9) .
C54B C55B 1.530(12) .
C54B H54B 1.0000 .
C55B H55D 0.9800 .
C55B H55E 0.9800 .
C55B H55F 0.9800 .
C56B H56D 0.9800 .
C56B H56E 0.9800 .
C56B H56F 0.9800 .
C57B C59B 1.496(13) .
C57B C58B 1.541(11) .
C57B H57B 1.0000 .
C58B H58D 0.9800 .
C58B H58E 0.9800 .
C58B H58F 0.9800 .
C59B H59D 0.9800 .
C59B H59E 0.9800 .
C59B H59F 0.9800 .
C56C H56G 0.9800 .
C56C H56H 0.9800 .
C56C H56I 0.9800 .

loop_
_geom_torsion_atom_site_label_1
_geom_torsion_atom_site_label_2
_geom_torsion_atom_site_label_3
_geom_torsion_atom_site_label_4
_geom_torsion
_geom_torsion_site_symmetry_1
_geom_torsion_site_symmetry_2
_geom_torsion_site_symmetry_3
_geom_torsion_site_symmetry_4
C11 C1 C2 Si1 -45(7) . . . .
C26 C3 C4 Si2 -2(7) . . . .
C26 C3 C4 Si2B -93(5) . . . .
C51 Si2 C4 C3 -108(3) . . . .
C57 Si2 C4 C3 127(4) . . . .
C54 Si2 C4 C3 9(4) . . . .
C51 Si2 C4 Si2B 16(3) . . . .
C57 Si2 C4 Si2B -109(3) . . . .
C54 Si2 C4 Si2B 132(3) . . . .
C2 C1 C11 C12 -66(6) . . . .
C2 C1 C11 C32 111(6) . . . .
C32 C11 C12 N13 -180.0(2) . . . .
C1 C11 C12 N13 -2.1(4) . . . .
C32 C11 C12 C25 -1.4(4) . . . .
C1 C11 C12 C25 176.5(2) . . . .
C11 C12 N13 C14 178.4(2) . . . .
C25 C12 N13 C14 -0.3(4) . . . .
C12 N13 C14 N15 -179.5(2) . . . .
C12 N13 C14 C23 0.3(4) . . . .
N13 C14 N15 C16 -178.8(2) . . . .
C23 C14 N15 C16 1.5(4) . . . .
C14 N15 C16 C17 178.6(2) . . . .
C14 N15 C16 C21 -1.3(3) . . . .
N15 C16 C17 C18 179.4(2) . . . .
C21 C16 C17 C18 -0.7(4) . . . .
C16 C17 C18 C19 1.1(4) . . . .
C17 C18 C19 C20 -0.9(4) . . . .
C18 C19 C20 C21 0.5(4) . . . .
C19 C20 C21 N22 179.8(3) . . . .
C19 C20 C21 C16 -0.1(4) . . . .
N15 C16 C21 N22 0.2(4) . . . .
C17 C16 C21 N22 -179.6(2) . . . .
N15 C16 C21 C20 -179.8(2) . . . .
C17 C16 C21 C20 0.3(4) . . . .
C20 C21 N22 C23 -179.2(2) . . . .
C16 C21 N22 C23 0.7(4) . . . .
C21 N22 C23 N24 179.8(2) . . . .
C21 N22 C23 C14 -0.6(4) . . . .
N15 C14 C23 N22 -0.5(4) . . . .
N13 C14 C23 N22 179.7(2) . . . .
N15 C14 C23 N24 179.0(2) . . . .
N13 C14 C23 N24 -0.7(3) . . . .
N22 C23 N24 C25 -179.2(2) . . . .
C14 C23 N24 C25 1.3(4) . . . .
C23 N24 C25 C26 -179.9(2) . . . .
C23 N24 C25 C12 -1.3(4) . . . .
C11 C12 C25 C26 0.7(4) . . . .
N13 C12 C25 C26 179.3(2) . . . .
C11 C12 C25 N24 -177.9(2) . . . .
N13 C12 C25 N24 0.7(3) . . . .
N24 C25 C26 C27 178.7(2) . . . .
C12 C25 C26 C27 0.1(4) . . . .
N24 C25 C26 C3 -0.8(4) . . . .
C12 C25 C26 C3 -179.3(2) . . . .
C4 C3 C26 C25 -23(5) . . . .
C4 C3 C26 C27 157(5) . . . .
C25 C26 C27 C28 -179.8(2) . . . .
C3 C26 C27 C28 -0.3(4) . . . .
C25 C26 C27 C32 -0.2(4) . . . .
C3 C26 C27 C32 179.3(2) . . . .
C32 C27 C28 C29 0.5(4) . . . .
C26 C27 C28 C29 -179.9(3) . . . .
C27 C28 C29 C30 -0.4(4) . . . .
C28 C29 C30 C31 -0.1(5) . . . .
C29 C30 C31 C32 0.5(4) . . . .
C30 C31 C32 C27 -0.4(4) . . . .
C30 C31 C32 C11 -179.5(2) . . . .
C28 C27 C32 C31 -0.1(4) . . . .
C26 C27 C32 C31 -179.7(2) . . . .
C28 C27 C32 C11 179.1(2) . . . .
C26 C27 C32 C11 -0.5(3) . . . .
C12 C11 C32 C31 -179.5(2) . . . .
C1 C11 C32 C31 2.6(4) . . . .
C12 C11 C32 C27 1.3(3) . . . .
C1 C11 C32 C27 -176.5(2) . . . .
C1 C2 Si1 C41 -147(2) . . . .
C1 C2 Si1 C44 95(2) . . . .
C1 C2 Si1 C47 -25(2) . . . .
C2 Si1 C41 C43 -68.6(2) . . . .
C44 Si1 C41 C43 47.3(2) . . . .
C47 Si1 C41 C43 172.50(18) . . . .
C2 Si1 C41 C42 55.8(2) . . . .
C44 Si1 C41 C42 171.69(18) . . . .
C47 Si1 C41 C42 -63.1(2) . . . .
C2 Si1 C44 C46 -49.3(2) . . . .
C41 Si1 C44 C46 -166.22(19) . . . .
C47 Si1 C44 C46 68.1(2) . . . .
C2 Si1 C44 C45 -176.02(19) . . . .
C41 Si1 C44 C45 67.1(2) . . . .
C47 Si1 C44 C45 -58.6(2) . . . .
C2 Si1 C47 C48 -32.8(2) . . . .
C41 Si1 C47 C48 86.1(2) . . . .
C44 Si1 C47 C48 -149.2(2) . . . .
C2 Si1 C47 C49 -158.57(18) . . . .
C41 Si1 C47 C49 -39.7(2) . . . .
C44 Si1 C47 C49 85.0(2) . . . .
C4 Si2 C51 C52 -43.9(8) . . . .
C57 Si2 C51 C52 82.1(8) . . . .
C54 Si2 C51 C52 -157.8(7) . . . .
C4 Si2 C51 C53 -172.7(6) . . . .
C57 Si2 C51 C53 -46.6(9) . . . .
C54 Si2 C51 C53 73.5(8) . . . .
C4 Si2 C54 C56 -175.4(9) . . . .
C51 Si2 C54 C56 -59.6(10) . . . .
C57 Si2 C54 C56 62.5(11) . . . .
C4 Si2 C54 C55 -58.2(9) . . . .
C51 Si2 C54 C55 57.6(9) . . . .
C57 Si2 C54 C55 179.7(9) . . . .
C4 Si2 C57 C59 59.6(8) . . . .
C51 Si2 C57 C59 -63.4(9) . . . .
C54 Si2 C57 C59 176.4(7) . . . .
C4 Si2 C57 C58 -63.0(10) . . . .
C51 Si2 C57 C58 174.0(8) . . . .
C54 Si2 C57 C58 53.8(11) . . . .
C3 C4 Si2B C57B -168(2) . . . .
Si2 C4 Si2B C57B 45(3) . . . .
C3 C4 Si2B C54B 66(3) . . . .
Si2 C4 Si2B C54B -81(3) . . . .
C3 C4 Si2B C51B -51(3) . . . .
Si2 C4 Si2B C51B 162(3) . . . .
C57B Si2B C51B C53B -74.8(11) . . . .
C4 Si2B C51B C53B 173.4(8) . . . .
C54B Si2B C51B C53B 56.3(10) . . . .
C57B Si2B C51B C52B 154.3(11) . . . .
C4 Si2B C51B C52B 42.5(11) . . . .
C54B Si2B C51B C52B -74.6(11) . . . .
C57B Si2B C54B C56B 41.2(12) . . . .
C4 Si2B C54B C56B 158.7(8) . . . .
C51B Si2B C54B C56B -86.1(10) . . . .
C57B Si2B C54B C55B -87.8(13) . . . .
C4 Si2B C54B C55B 29.7(13) . . . .
C51B Si2B C54B C55B 144.9(11) . . . .
C4 Si2B C57B C59B 52.4(12) . . . .
C54B Si2B C57B C59B 172.9(11) . . . .
C51B Si2B C57B C59B -61.2(13) . . . .
C4 Si2B C57B C58B -71.0(11) . . . .
C54B Si2B C57B C58B 49.5(12) . . . .
C51B Si2B C57B C58B 175.5(9) . . . .
